data_4117847
loop_
_publ_author_name
'Weimin Xuan'
'Mengni Zhang'
'Yan Liu'
'Zhijie Chen'
'Yong Cui'

_publ_contact_author 'Yong Cui'
_publ_contact_author_email yongcui@sjtu.edu.cn
_publ_contact_author_fax +86-21-54741297
_publ_contact_author_phone +86-21-54747687
_publ_section_title
;
 A Chiral Quadruple-Stranded Helicate Cage for Enantioselective
 Recognition and Separation
;
_journal_name_full 'Journal of the American Chemical Society'
_journal_page_first 6904
_journal_page_last 6907
_journal_paper_doi 10.1021/ja212132r
_journal_volume 134
_journal_year 2012
_chemical_formula_sum 'C168 H192 Cl8 N16 O8 Zn8'
_chemical_formula_weight 3369.94
_chemical_name_systematic
; 
 ? 
;
_space_group_IT_number 19
_symmetry_cell_setting orthorhombic
_symmetry_space_group_name_Hall 'P 2ac 2ab'
_symmetry_space_group_name_H-M 'P 21 21 21'
_atom_sites_solution_hydrogens geom
_atom_sites_solution_primary direct
_atom_sites_solution_secondary difmap
_audit_creation_method SHELXL-97
_cell_angle_alpha 90.00
_cell_angle_beta 90.00
_cell_angle_gamma 90.00
_cell_formula_units_Z 4
_cell_length_a 26.4509(11)
_cell_length_b 30.4696(13)
_cell_length_c 34.6741(15)
_cell_measurement_reflns_used 30707
_cell_measurement_temperature 123(2)
_cell_measurement_theta_max 55
_cell_measurement_theta_min 3.86
_cell_volume 27946(2)
_computing_cell_refinement 'SAINT (Bruker, 1999)'
_computing_data_collection 'SMART (Bruker, 1997)'
_computing_data_reduction SAINT
_computing_molecular_graphics 'SHELXTL-PLUS (Sheldrick, 1990)'
_computing_publication_material SHELXL-97
_computing_structure_refinement 'SHELXL-97 (Sheldrick, 1997)'
_computing_structure_solution 'SHELXS-97 (Sheldrick, 1990)'
_diffrn_ambient_temperature 123(2)
_diffrn_measured_fraction_theta_full 0.972
_diffrn_measured_fraction_theta_max 0.972
_diffrn_measurement_method '\w scans'
_diffrn_radiation_monochromator graphite
_diffrn_radiation_source 'fine-focus sealed tube'
_diffrn_radiation_type CuK\a
_diffrn_radiation_wavelength 1.54178
_diffrn_reflns_av_R_equivalents 0.0668
_diffrn_reflns_av_sigmaI/netI 0.1675
_diffrn_reflns_limit_h_max 27
_diffrn_reflns_limit_h_min -27
_diffrn_reflns_limit_k_max 32
_diffrn_reflns_limit_k_min -30
_diffrn_reflns_limit_l_max 35
_diffrn_reflns_limit_l_min -36
_diffrn_reflns_number 59294
_diffrn_reflns_theta_full 55.00
_diffrn_reflns_theta_max 55.00
_diffrn_reflns_theta_min 3.86
_exptl_absorpt_coefficient_mu 1.727
_exptl_absorpt_correction_T_max 0.875
_exptl_absorpt_correction_T_min 0.845
_exptl_absorpt_correction_type multi-scan
_exptl_absorpt_process_details 'SADABS (Sheldrick, 1996)'
_exptl_crystal_colour Yellow
_exptl_crystal_density_diffrn 0.801
_exptl_crystal_F_000 7008
_exptl_crystal_size_max 0.10
_exptl_crystal_size_mid 0.08
_exptl_crystal_size_min 0.08
_refine_diff_density_max 0.541
_refine_diff_density_min -0.351
_refine_diff_density_rms 0.066
_refine_ls_abs_structure_details 'Flack H D (1983), Acta Cryst. A39, 876-881'
_refine_ls_abs_structure_Flack 0.24(2)
_refine_ls_extinction_method none
_refine_ls_goodness_of_fit_ref 1.064
_refine_ls_hydrogen_treatment constr
_refine_ls_matrix_type full
_refine_ls_number_parameters 1701
_refine_ls_number_reflns 30707
_refine_ls_number_restraints 3362
_refine_ls_restrained_S_all 1.062
_refine_ls_R_factor_all 0.1658
_refine_ls_R_factor_gt 0.0882
_refine_ls_shift/su_max 0.000
_refine_ls_shift/su_mean 0.000
_refine_ls_structure_factor_coef Fsqd
_refine_ls_weighting_details 'calc w=1/[\s^2^(Fo^2^)+(0.0930P)^2^+0.0000P] where P=(Fo^2^+2Fc^2^)/3'
_refine_ls_weighting_scheme calc
_refine_ls_wR_factor_gt 0.2135
_refine_ls_wR_factor_ref 0.2352
_reflns_number_gt 13389
_reflns_number_total 30707
_reflns_threshold_expression >2sigma(I)
_cod_data_source_file ja212132r_si_002_1.cif
_cod_data_source_block '[Zn8L4Cl8]-1b'
_cod_database_code 4117847

loop_
_symmetry_equiv_pos_as_xyz
'x, y, z'
'-x+1/2, -y, z+1/2'
'x+1/2, -y+1/2, -z'
'-x, y+1/2, -z+1/2'

loop_
_atom_site_label
_atom_site_type_symbol
_atom_site_fract_x
_atom_site_fract_y
_atom_site_fract_z
_atom_site_U_iso_or_equiv
_atom_site_adp_type
_atom_site_occupancy
_atom_site_symmetry_multiplicity
_atom_site_calc_flag
_atom_site_refinement_flags
Zn1 Zn -0.02746(5) 0.04550(4) -0.26813(4) 0.0991(4) Uani 1 1 d U
Zn2 Zn -0.04341(5) 0.03906(4) -0.17742(4) 0.0872(4) Uani 1 1 d U
Zn3 Zn -0.45567(5) 0.40865(4) -0.19537(4) 0.0930(4) Uani 1 1 d U
Zn4 Zn -0.47609(5) 0.38750(4) -0.28409(4) 0.0928(4) Uani 1 1 d U
Zn5 Zn -0.25930(5) 0.22691(5) -0.07685(4) 0.1098(5) Uani 1 1 d U
Zn6 Zn -0.08108(6) 0.37737(5) -0.26114(6) 0.1373(6) Uani 1 1 d U
Zn7 Zn -0.26687(9) 0.19581(8) -0.38107(5) 0.1845(10) Uani 1 1 d U
Zn8 Zn -0.42582(5) 0.05889(4) -0.22673(5) 0.1139(5) Uani 1 1 d U
Cl1 Cl -0.27362(12) 0.16541(12) -0.04325(9) 0.1383(11) Uani 1 1 d U
Cl2 Cl -0.24750(13) 0.29049(11) -0.04699(9) 0.1424(11) Uani 1 1 d U
Cl3 Cl -0.00771(10) 0.38728(9) -0.23220(10) 0.1275(10) Uani 1 1 d U
Cl4 Cl -0.10789(16) 0.4238(2) -0.30480(19) 0.277(3) Uani 1 1 d U
Cl5 Cl -0.3459(2) 0.17639(19) -0.40565(11) 0.224(2) Uani 1 1 d U
Cl6 Cl -0.1966(2) 0.20015(19) -0.41795(12) 0.243(3) Uani 1 1 d U
Cl7 Cl -0.49451(11) 0.04586(11) -0.19268(10) 0.1357(11) Uani 1 1 d U
Cl8 Cl -0.39798(11) 0.00864(10) -0.26804(10) 0.1290(10) Uani 1 1 d U
O1 O -0.0704(3) 0.0831(2) -0.29980(18) 0.115(2) Uani 1 1 d U
O2 O -0.0130(2) 0.08078(19) -0.21954(17) 0.0907(16) Uani 1 1 d U
O3 O -0.0735(2) 0.0165(2) -0.22842(17) 0.0991(17) Uani 1 1 d U
O4 O -0.1006(2) 0.0716(2) -0.15264(17) 0.0875(17) Uani 1 1 d U
O5 O -0.4276(3) 0.4203(2) -0.24905(18) 0.114(2) Uani 1 1 d U
O6 O -0.39954(18) 0.37643(17) -0.16961(16) 0.0759(15) Uani 1 1 d U
O7 O -0.4407(2) 0.33930(19) -0.30972(17) 0.0934(17) Uani 1 1 d U
O8 O -0.4939(2) 0.36643(18) -0.23204(15) 0.0840(15) Uani 1 1 d U
N1 N -0.0223(4) -0.0080(3) -0.3076(3) 0.116(2) Uani 1 1 d DU
N2 N 0.0513(3) 0.0513(3) -0.2829(3) 0.116(2) Uani 1 1 d DU
N5 N -0.0390(3) -0.0258(2) -0.1552(2) 0.102(2) Uani 1 1 d DU
N6 N 0.0092(3) 0.0511(3) -0.1337(2) 0.0991(19) Uani 1 1 d DU
N9 N -0.4565(2) 0.4789(2) -0.1845(2) 0.0891(18) Uani 1 1 d DU
N10 N -0.5064(3) 0.4090(3) -0.1477(2) 0.108(2) Uani 1 1 d DU
N13 N -0.4720(3) 0.4350(3) -0.3318(2) 0.113(2) Uani 1 1 d DU
N14 N -0.5564(3) 0.3897(2) -0.2990(2) 0.0824(18) Uani 1 1 d DU
C1 C 0.0889(4) -0.0393(4) -0.3737(3) 0.135(3) Uani 1 1 d DU
H1A H 0.0875 -0.0169 -0.3943 0.162 Uiso 1 1 calc R
H1B H 0.0980 -0.0676 -0.3859 0.162 Uiso 1 1 calc R
C2 C 0.0370(4) -0.0436(3) -0.3557(3) 0.127(3) Uani 1 1 d DU
H2A H 0.0360 -0.0699 -0.3390 0.152 Uiso 1 1 calc R
H2B H 0.0113 -0.0473 -0.3762 0.152 Uiso 1 1 calc R
C3 C 0.0241(4) -0.0027(3) -0.3316(3) 0.120(3) Uani 1 1 d DU
H3A H 0.0178 0.0219 -0.3500 0.144 Uiso 1 1 calc R
C4 C 0.0662(4) 0.0114(4) -0.3051(3) 0.128(3) Uani 1 1 d DU
H4A H 0.0706 -0.0127 -0.2858 0.154 Uiso 1 1 calc R
C5 C 0.1171(4) 0.0169(3) -0.3253(3) 0.131(3) Uani 1 1 d DU
H5A H 0.1435 0.0246 -0.3062 0.158 Uiso 1 1 calc R
H5B H 0.1151 0.0408 -0.3446 0.158 Uiso 1 1 calc R
C6 C 0.1304(4) -0.0268(3) -0.3453(3) 0.130(3) Uani 1 1 d DU
H6A H 0.1630 -0.0238 -0.3591 0.156 Uiso 1 1 calc R
H6B H 0.1341 -0.0502 -0.3256 0.156 Uiso 1 1 calc R
C7 C -0.0673(3) -0.0026(3) -0.3351(3) 0.117(3) Uani 1 1 d DU
H7A H -0.0666 -0.0276 -0.3533 0.141 Uiso 1 1 calc R
H7B H -0.0985 -0.0055 -0.3196 0.141 Uiso 1 1 calc R
C8 C -0.0719(2) 0.0389(2) -0.35858(19) 0.140(3) Uani 1 1 d GDU
C9 C -0.0732(2) 0.0786(3) -0.33886(14) 0.134(3) Uani 1 1 d GDU
C10 C -0.0774(2) 0.1177(2) -0.35917(17) 0.142(3) Uani 1 1 d GDU
C11 C -0.0803(2) 0.1172(2) -0.39919(17) 0.152(3) Uani 1 1 d GDU
H11A H -0.0832 0.1440 -0.4131 0.182 Uiso 1 1 calc R
C12 C -0.0791(3) 0.0775(3) -0.41891(14) 0.166(3) Uani 1 1 d GDU
C13 C -0.0748(2) 0.0383(2) -0.39860(19) 0.150(3) Uani 1 1 d GDU
H13A H -0.0740 0.0112 -0.4121 0.180 Uiso 1 1 calc R
C14 C -0.0823(4) 0.0771(4) -0.4638(3) 0.200(4) Uani 1 1 d DU
C15 C -0.0337(5) 0.0580(5) -0.4799(4) 0.242(6) Uani 1 1 d DU
H15A H -0.0296 0.0279 -0.4706 0.362 Uiso 1 1 calc R
H15B H -0.0050 0.0758 -0.4713 0.362 Uiso 1 1 calc R
H15C H -0.0352 0.0581 -0.5081 0.362 Uiso 1 1 calc R
C16 C -0.1273(5) 0.0502(5) -0.4769(4) 0.237(6) Uani 1 1 d DU
H16A H -0.1242 0.0202 -0.4668 0.355 Uiso 1 1 calc R
H16B H -0.1283 0.0494 -0.5051 0.355 Uiso 1 1 calc R
H16C H -0.1585 0.0635 -0.4671 0.355 Uiso 1 1 calc R
C17 C -0.0884(6) 0.1242(4) -0.4784(4) 0.232(6) Uani 1 1 d DU
H17A H -0.0905 0.1241 -0.5066 0.348 Uiso 1 1 calc R
H17B H -0.0592 0.1418 -0.4703 0.348 Uiso 1 1 calc R
H17C H -0.1194 0.1370 -0.4677 0.348 Uiso 1 1 calc R
C18 C -0.0787(4) 0.1604(3) -0.3375(3) 0.151(4) Uani 1 1 d DU
H18A H -0.0674 0.1582 -0.3116 0.181 Uiso 1 1 calc R
C19 C -0.0920(5) 0.1991(4) -0.3473(4) 0.211(6) Uani 1 1 d DU
H19A H -0.1072 0.2021 -0.3720 0.254 Uiso 1 1 calc R
C20 C -0.0864(3) 0.2402(3) -0.3244(3) 0.202(6) Uani 1 1 d GDU
C21 C -0.1059(4) 0.2790(3) -0.3394(2) 0.183(5) Uani 1 1 d GDU
H21A H -0.1224 0.2789 -0.3637 0.219 Uiso 1 1 calc R
C22 C -0.1013(4) 0.3178(3) -0.3187(3) 0.193(5) Uani 1 1 d GDU
H22A H -0.1146 0.3444 -0.3289 0.232 Uiso 1 1 calc R
N3 N -0.0772(4) 0.3179(3) -0.2831(3) 0.169(4) Uani 1 1 d GDU
C23 C -0.0577(4) 0.2791(4) -0.2681(2) 0.192(5) Uani 1 1 d GDU
H23A H -0.0412 0.2791 -0.2438 0.230 Uiso 1 1 calc R
C24 C -0.0623(3) 0.2402(3) -0.2888(3) 0.176(5) Uani 1 1 d GDU
H24A H -0.0490 0.2137 -0.2786 0.211 Uiso 1 1 calc R
C25 C 0.0794(4) 0.0675(4) -0.2486(4) 0.127(3) Uani 1 1 d U
H25A H 0.0759 0.0452 -0.2280 0.152 Uiso 1 1 calc R
H25B H 0.1157 0.0687 -0.2555 0.152 Uiso 1 1 calc R
C26 C 0.0665(4) 0.1083(4) -0.2326(2) 0.109(3) Uani 1 1 d DU
C27 C 0.0193(4) 0.1131(4) -0.2178(2) 0.108(2) Uani 1 1 d DU
C28 C 0.0045(4) 0.1560(4) -0.2077(3) 0.113(3) Uani 1 1 d DU
C29 C 0.0357(3) 0.1911(4) -0.2123(2) 0.125(3) Uani 1 1 d DU
H29A H 0.0245 0.2196 -0.2052 0.150 Uiso 1 1 calc R
C30 C 0.0887(3) 0.1847(3) -0.2290(2) 0.134(3) Uani 1 1 d DU
C31 C 0.1007(4) 0.1420(3) -0.2383(2) 0.133(3) Uani 1 1 d DU
H31A H 0.1330 0.1355 -0.2488 0.160 Uiso 1 1 calc R
C32 C 0.1216(3) 0.2259(3) -0.2333(3) 0.158(3) Uani 1 1 d DU
C33 C 0.1336(4) 0.2453(4) -0.1935(3) 0.185(5) Uani 1 1 d DU
H33A H 0.1541 0.2245 -0.1788 0.278 Uiso 1 1 calc R
H33B H 0.1020 0.2511 -0.1797 0.278 Uiso 1 1 calc R
H33C H 0.1523 0.2729 -0.1967 0.278 Uiso 1 1 calc R
C34 C 0.1701(3) 0.2144(4) -0.2549(4) 0.186(5) Uani 1 1 d DU
H34A H 0.1897 0.1932 -0.2398 0.279 Uiso 1 1 calc R
H34B H 0.1903 0.2411 -0.2587 0.279 Uiso 1 1 calc R
H34C H 0.1616 0.2016 -0.2800 0.279 Uiso 1 1 calc R
C35 C 0.0902(4) 0.2591(4) -0.2569(4) 0.181(5) Uani 1 1 d DU
H35A H 0.1102 0.2857 -0.2613 0.272 Uiso 1 1 calc R
H35B H 0.0594 0.2666 -0.2427 0.272 Uiso 1 1 calc R
H35C H 0.0810 0.2460 -0.2818 0.272 Uiso 1 1 calc R
C36 C -0.0449(4) 0.1660(3) -0.1920(3) 0.097(3) Uani 1 1 d U
H36A H -0.0700 0.1447 -0.1976 0.117 Uiso 1 1 calc R
C37 C -0.0606(4) 0.1983(3) -0.1720(3) 0.100(3) Uani 1 1 d U
H37A H -0.0360 0.2206 -0.1684 0.120 Uiso 1 1 calc R
C38 C -0.1117(4) 0.2084(3) -0.1524(3) 0.094(3) Uani 1 1 d U
C39 C -0.1198(4) 0.2434(4) -0.1373(4) 0.113(4) Uani 1 1 d U
H39A H -0.0973 0.2674 -0.1406 0.136 Uiso 1 1 calc R
C40 C -0.1614(5) 0.2472(4) -0.1158(4) 0.126(4) Uani 1 1 d U
H40A H -0.1634 0.2728 -0.1003 0.151 Uiso 1 1 calc R
N4 N -0.1987(3) 0.2210(4) -0.1134(3) 0.103(3) Uani 1 1 d U
C41 C -0.1930(4) 0.1854(4) -0.1343(4) 0.118(4) Uani 1 1 d U
H41A H -0.2195 0.1643 -0.1349 0.141 Uiso 1 1 calc R
C42 C -0.1483(4) 0.1776(4) -0.1560(3) 0.111(3) Uani 1 1 d U
H42A H -0.1443 0.1524 -0.1719 0.134 Uiso 1 1 calc R
C43 C 0.0575(5) -0.0699(3) -0.0790(4) 0.160(3) Uani 1 1 d DU
H43A H 0.0904 -0.0696 -0.0926 0.192 Uiso 1 1 calc R
H43B H 0.0567 -0.0963 -0.0623 0.192 Uiso 1 1 calc R
C44 C 0.0151(5) -0.0730(3) -0.1085(3) 0.145(3) Uani 1 1 d DU
H44A H -0.0170 -0.0788 -0.0947 0.174 Uiso 1 1 calc R
H44B H 0.0217 -0.0983 -0.1256 0.174 Uiso 1 1 calc R
C45 C 0.0086(4) -0.0320(3) -0.1331(3) 0.122(3) Uani 1 1 d DU
H45A H 0.0369 -0.0319 -0.1522 0.147 Uiso 1 1 calc R
C46 C 0.0127(4) 0.0106(3) -0.1100(3) 0.121(2) Uani 1 1 d DU
H46A H -0.0185 0.0110 -0.0937 0.145 Uiso 1 1 calc R
C47 C 0.0554(4) 0.0105(3) -0.0814(3) 0.142(3) Uani 1 1 d DU
H47A H 0.0542 0.0379 -0.0661 0.170 Uiso 1 1 calc R
H47B H 0.0879 0.0100 -0.0955 0.170 Uiso 1 1 calc R
C48 C 0.0531(5) -0.0290(3) -0.0540(3) 0.158(3) Uani 1 1 d DU
H48A H 0.0813 -0.0278 -0.0352 0.189 Uiso 1 1 calc R
H48B H 0.0208 -0.0292 -0.0397 0.189 Uiso 1 1 calc R
C49 C -0.0394(4) -0.0611(3) -0.1853(3) 0.104(3) Uani 1 1 d DU
H49A H -0.0360 -0.0906 -0.1736 0.124 Uiso 1 1 calc R
H49B H -0.0119 -0.0568 -0.2043 0.124 Uiso 1 1 calc R
C50 C -0.09170(17) -0.0551(2) -0.2041(2) 0.103(3) Uani 1 1 d GDU
C51 C -0.10510(19) -0.0183(2) -0.2256(2) 0.115(3) Uani 1 1 d GDU
C52 C -0.1541(2) -0.01403(19) -0.23948(18) 0.129(3) Uani 1 1 d GDU
C53 C -0.18977(17) -0.0464(2) -0.2319(2) 0.147(3) Uani 1 1 d GDU
H53A H -0.2233 -0.0435 -0.2414 0.177 Uiso 1 1 calc R
C54 C -0.1764(2) -0.0831(2) -0.2104(2) 0.160(3) Uani 1 1 d GDU
C55 C -0.1273(2) -0.0874(2) -0.1965(2) 0.141(3) Uani 1 1 d GDU
H55A H -0.1182 -0.1125 -0.1818 0.170 Uiso 1 1 calc R
C56 C -0.2150(3) -0.1180(3) -0.2018(3) 0.186(4) Uani 1 1 d DU
C57 C -0.2028(5) -0.1619(4) -0.2164(5) 0.235(6) Uani 1 1 d DU
H57A H -0.1696 -0.1709 -0.2066 0.353 Uiso 1 1 calc R
H57B H -0.2020 -0.1613 -0.2447 0.353 Uiso 1 1 calc R
H57C H -0.2285 -0.1828 -0.2078 0.353 Uiso 1 1 calc R
C58 C -0.2234(6) -0.1267(5) -0.1588(4) 0.237(6) Uani 1 1 d DU
H58A H -0.1912 -0.1349 -0.1467 0.356 Uiso 1 1 calc R
H58B H -0.2478 -0.1506 -0.1556 0.356 Uiso 1 1 calc R
H58C H -0.2366 -0.1000 -0.1465 0.356 Uiso 1 1 calc R
C59 C -0.2681(3) -0.1101(4) -0.2145(4) 0.208(5) Uani 1 1 d DU
H59A H -0.2688 -0.1051 -0.2425 0.311 Uiso 1 1 calc R
H59B H -0.2815 -0.0842 -0.2013 0.311 Uiso 1 1 calc R
H59C H -0.2889 -0.1357 -0.2082 0.311 Uiso 1 1 calc R
C60 C -0.1684(3) 0.0248(3) -0.2620(3) 0.120(3) Uani 1 1 d DU
H60A H -0.1425 0.0448 -0.2692 0.144 Uiso 1 1 calc R
C61 C -0.2164(4) 0.0339(3) -0.2732(2) 0.122(3) Uani 1 1 d DU
H61A H -0.2428 0.0144 -0.2660 0.146 Uiso 1 1 calc R
C62 C -0.2294(3) 0.0736(2) -0.29643(16) 0.141(3) Uani 1 1 d GDU
C63 C -0.1933(2) 0.1060(3) -0.3027(2) 0.144(3) Uani 1 1 d GDU
H63A H -0.1603 0.1028 -0.2921 0.172 Uiso 1 1 calc R
C64 C -0.2054(3) 0.1429(2) -0.3243(2) 0.149(3) Uani 1 1 d GDU
H64A H -0.1807 0.1650 -0.3285 0.179 Uiso 1 1 calc R
N7 N -0.2536(4) 0.1475(3) -0.33971(18) 0.156(3) Uani 1 1 d GDU
C65 C -0.2898(3) 0.1152(3) -0.3335(2) 0.164(3) Uani 1 1 d GDU
H65A H -0.3227 0.1183 -0.3440 0.196 Uiso 1 1 calc R
C66 C -0.2777(3) 0.0782(3) -0.3118(2) 0.154(3) Uani 1 1 d GDU
H66A H -0.3024 0.0561 -0.3076 0.185 Uiso 1 1 calc R
C67 C -0.0070(4) 0.0878(4) -0.1116(3) 0.101(2) Uani 1 1 d U
H67A H -0.0003 0.1140 -0.1277 0.121 Uiso 1 1 calc R
H67B H 0.0162 0.0897 -0.0893 0.121 Uiso 1 1 calc R
C68 C -0.0577(2) 0.0932(3) -0.09628(19) 0.120(3) Uani 1 1 d GDU
C69 C -0.1008(3) 0.0809(3) -0.11649(15) 0.111(3) Uani 1 1 d GDU
C70 C -0.1481(2) 0.0848(3) -0.09934(18) 0.122(3) Uani 1 1 d GDU
C71 C -0.15229(18) 0.1009(3) -0.06197(18) 0.142(3) Uani 1 1 d GDU
H71A H -0.1846 0.1035 -0.0503 0.170 Uiso 1 1 calc R
C72 C -0.1092(2) 0.1132(2) -0.04177(14) 0.142(3) Uani 1 1 d GDU
C73 C -0.06188(19) 0.1094(3) -0.05892(19) 0.137(3) Uani 1 1 d GDU
H73A H -0.0324 0.1178 -0.0451 0.164 Uiso 1 1 calc R
C74 C -0.1142(3) 0.1310(3) -0.0007(3) 0.158(3) Uani 1 1 d DU
C75 C -0.0649(4) 0.1366(4) 0.0206(3) 0.147(4) Uani 1 1 d DU
H75A H -0.0469 0.1084 0.0213 0.220 Uiso 1 1 calc R
H75B H -0.0716 0.1465 0.0470 0.220 Uiso 1 1 calc R
H75C H -0.0440 0.1584 0.0073 0.220 Uiso 1 1 calc R
C76 C -0.1489(4) 0.1003(5) 0.0225(3) 0.184(5) Uani 1 1 d DU
H76A H -0.1331 0.0713 0.0246 0.277 Uiso 1 1 calc R
H76B H -0.1815 0.0975 0.0093 0.277 Uiso 1 1 calc R
H76C H -0.1542 0.1124 0.0483 0.277 Uiso 1 1 calc R
C77 C -0.1413(5) 0.1762(4) -0.0029(5) 0.220(6) Uiso 1 1 d DU
H77A H -0.1205 0.1968 -0.0177 0.330 Uiso 1 1 calc R
H77B H -0.1464 0.1876 0.0233 0.330 Uiso 1 1 calc R
H77C H -0.1741 0.1727 -0.0156 0.330 Uiso 1 1 calc R
C78 C -0.1926(4) 0.0756(3) -0.1232(3) 0.104(3) Uani 1 1 d U
H78A H -0.1866 0.0631 -0.1479 0.125 Uiso 1 1 calc R
C79 C -0.2432(4) 0.0834(4) -0.1129(4) 0.133(4) Uani 1 1 d U
H79A H -0.2509 0.0923 -0.0874 0.160 Uiso 1 1 calc R
C80 C -0.2839(2) 0.0781(3) -0.1406(2) 0.127(4) Uani 1 1 d GU
C81 C -0.3321(3) 0.0898(3) -0.1282(2) 0.131(4) Uani 1 1 d GU
H81A H -0.3367 0.1025 -0.1034 0.158 Uiso 1 1 calc R
C82 C -0.3735(2) 0.0831(2) -0.1522(3) 0.126(3) Uani 1 1 d GU
H82A H -0.4064 0.0911 -0.1438 0.152 Uiso 1 1 calc R
N8 N -0.3667(3) 0.0646(2) -0.1885(2) 0.133(3) Uani 1 1 d GU
C83 C -0.3186(3) 0.0528(3) -0.20080(19) 0.167(5) Uani 1 1 d GU
H83A H -0.3140 0.0402 -0.2256 0.200 Uiso 1 1 calc R
C84 C -0.2772(2) 0.0596(3) -0.1768(2) 0.164(5) Uani 1 1 d GU
H84A H -0.2443 0.0516 -0.1853 0.197 Uiso 1 1 calc R
C85 C -0.5509(4) 0.5414(3) -0.1213(3) 0.140(3) Uani 1 1 d DU
H85A H -0.5517 0.5720 -0.1118 0.168 Uiso 1 1 calc R
H85B H -0.5820 0.5357 -0.1364 0.168 Uiso 1 1 calc R
C86 C -0.5037(4) 0.5338(3) -0.1466(3) 0.126(3) Uani 1 1 d DU
H86A H -0.5038 0.5548 -0.1684 0.151 Uiso 1 1 calc R
H86B H -0.4728 0.5390 -0.1312 0.151 Uiso 1 1 calc R
C87 C -0.5034(4) 0.4871(3) -0.1621(3) 0.116(2) Uani 1 1 d DU
H87A H -0.5332 0.4831 -0.1795 0.140 Uiso 1 1 calc R
C88 C -0.5067(4) 0.4539(3) -0.1294(3) 0.117(2) Uani 1 1 d DU
H88A H -0.4757 0.4568 -0.1131 0.140 Uiso 1 1 calc R
C89 C -0.5529(4) 0.4629(3) -0.1038(3) 0.136(3) Uani 1 1 d DU
H89A H -0.5843 0.4609 -0.1192 0.163 Uiso 1 1 calc R
H89B H -0.5546 0.4411 -0.0827 0.163 Uiso 1 1 calc R
C90 C -0.5471(5) 0.5091(3) -0.0872(3) 0.142(3) Uani 1 1 d DU
H90A H -0.5140 0.5121 -0.0741 0.171 Uiso 1 1 calc R
H90B H -0.5742 0.5150 -0.0682 0.171 Uiso 1 1 calc R
C91 C -0.4499(4) 0.5020(3) -0.2224(2) 0.109(3) Uani 1 1 d DU
H91A H -0.4761 0.4919 -0.2407 0.131 Uiso 1 1 calc R
H91B H -0.4542 0.5340 -0.2187 0.131 Uiso 1 1 calc R
C92 C -0.4003(2) 0.4933(3) -0.23825(15) 0.123(3) Uani 1 1 d GDU
C93 C -0.3918(2) 0.4509(2) -0.25160(17) 0.115(3) Uani 1 1 d GDU
C94 C -0.3451(3) 0.4398(2) -0.26728(16) 0.120(2) Uani 1 1 d GDU
C95 C -0.3070(2) 0.4712(2) -0.26961(17) 0.140(3) Uani 1 1 d GDU
H95A H -0.2751 0.4636 -0.2803 0.167 Uiso 1 1 calc R
C96 C -0.3156(2) 0.5135(2) -0.25626(19) 0.153(3) Uani 1 1 d GDU
C97 C -0.3622(3) 0.5246(2) -0.24058(17) 0.142(3) Uani 1 1 d GDU
H97A H -0.3681 0.5535 -0.2315 0.171 Uiso 1 1 calc R
C98 C -0.2727(4) 0.5475(3) -0.2590(3) 0.185(4) Uani 1 1 d DU
C99 C -0.2561(5) 0.5601(5) -0.2186(3) 0.227(6) Uani 1 1 d DU
H99A H -0.2285 0.5814 -0.2202 0.341 Uiso 1 1 calc R
H99B H -0.2446 0.5338 -0.2049 0.341 Uiso 1 1 calc R
H99C H -0.2847 0.5731 -0.2048 0.341 Uiso 1 1 calc R
C100 C -0.2898(4) 0.5879(4) -0.2810(4) 0.198(5) Uani 1 1 d DU
H10A H -0.2619 0.6091 -0.2823 0.297 Uiso 1 1 calc R
H10B H -0.3186 0.6014 -0.2677 0.297 Uiso 1 1 calc R
H10C H -0.2999 0.5795 -0.3071 0.297 Uiso 1 1 calc R
C101 C -0.2259(4) 0.5285(4) -0.2798(4) 0.201(5) Uani 1 1 d DU
H10D H -0.1991 0.5507 -0.2807 0.302 Uiso 1 1 calc R
H10E H -0.2351 0.5201 -0.3062 0.302 Uiso 1 1 calc R
H10F H -0.2137 0.5026 -0.2659 0.302 Uiso 1 1 calc R
C102 C -0.3331(4) 0.3973(4) -0.2817(3) 0.113(3) Uani 1 1 d DU
H10G H -0.3584 0.3765 -0.2750 0.136 Uiso 1 1 calc R
C103 C -0.2937(5) 0.3774(5) -0.3033(3) 0.141(3) Uani 1 1 d U
H10H H -0.2686 0.3982 -0.3105 0.169 Uiso 1 1 calc R
C104 C -0.2817(4) 0.3350(3) -0.3169(3) 0.138(4) Uani 1 1 d GU
C105 C -0.3168(3) 0.3017(3) -0.3108(2) 0.154(4) Uani 1 1 d GU
H10I H -0.3451 0.3067 -0.2946 0.185 Uiso 1 1 calc R
C106 C -0.3103(3) 0.2612(3) -0.3286(2) 0.141(4) Uani 1 1 d GU
H10J H -0.3343 0.2384 -0.3244 0.169 Uiso 1 1 calc R
N11 N -0.2689(4) 0.2539(3) -0.3524(2) 0.162(3) Uani 1 1 d GU
C107 C -0.2339(3) 0.2872(4) -0.3584(2) 0.196(5) Uani 1 1 d GU
H10K H -0.2055 0.2823 -0.3747 0.235 Uiso 1 1 calc R
C108 C -0.2403(4) 0.3278(3) -0.3407(3) 0.200(5) Uani 1 1 d GU
H10L H -0.2163 0.3505 -0.3448 0.240 Uiso 1 1 calc R
C109 C -0.4901(4) 0.3751(3) -0.1196(3) 0.113(2) Uani 1 1 d DU
H10M H -0.4948 0.3460 -0.1317 0.135 Uiso 1 1 calc R
H10N H -0.5129 0.3766 -0.0970 0.135 Uiso 1 1 calc R
C110 C -0.4364(2) 0.37802(17) -0.1053(2) 0.117(2) Uani 1 1 d GDU
C111 C -0.3952(3) 0.37856(18) -0.13016(15) 0.111(3) Uani 1 1 d GDU
C112 C -0.3464(3) 0.38123(19) -0.11537(18) 0.121(3) Uani 1 1 d GDU
C113 C -0.3389(2) 0.3834(2) -0.07574(19) 0.144(3) Uani 1 1 d GDU
H11B H -0.3056 0.3852 -0.0656 0.172 Uiso 1 1 calc R
C114 C -0.3802(3) 0.3828(2) -0.05089(15) 0.155(3) Uani 1 1 d GDU
C115 C -0.4289(2) 0.3801(2) -0.06568(18) 0.141(3) Uani 1 1 d GDU
H11C H -0.4571 0.3798 -0.0487 0.169 Uiso 1 1 calc R
C116 C -0.3718(4) 0.3854(4) -0.0068(3) 0.180(4) Uani 1 1 d DU
C117 C -0.3350(5) 0.3502(5) 0.0054(4) 0.230(6) Uani 1 1 d DU
H11D H -0.3025 0.3548 -0.0075 0.344 Uiso 1 1 calc R
H11E H -0.3484 0.3213 -0.0016 0.344 Uiso 1 1 calc R
H11F H -0.3301 0.3515 0.0334 0.344 Uiso 1 1 calc R
C118 C -0.4201(5) 0.3802(5) 0.0170(3) 0.194(5) Uani 1 1 d DU
H11G H -0.4345 0.3510 0.0124 0.291 Uiso 1 1 calc R
H11H H -0.4445 0.4027 0.0094 0.291 Uiso 1 1 calc R
H11I H -0.4121 0.3834 0.0444 0.291 Uiso 1 1 calc R
C119 C -0.3490(6) 0.4299(4) 0.0038(4) 0.237(6) Uani 1 1 d DU
H11J H -0.3186 0.4350 -0.0117 0.356 Uiso 1 1 calc R
H11K H -0.3400 0.4300 0.0313 0.356 Uiso 1 1 calc R
H11L H -0.3738 0.4531 -0.0012 0.356 Uiso 1 1 calc R
C120 C -0.3040(3) 0.3818(3) -0.1434(3) 0.103(3) Uani 1 1 d DU
H12A H -0.3123 0.3883 -0.1694 0.124 Uiso 1 1 calc R
C121 C -0.2549(3) 0.3740(4) -0.1354(3) 0.119(3) Uani 1 1 d DU
H12B H -0.2451 0.3693 -0.1094 0.143 Uiso 1 1 calc R
C122 C -0.2148(2) 0.3725(2) -0.1664(2) 0.098(3) Uani 1 1 d GDU
C123 C -0.1666(3) 0.3588(2) -0.15593(19) 0.106(3) Uani 1 1 d GU
H12C H -0.1601 0.3497 -0.1302 0.128 Uiso 1 1 calc R
C124 C -0.1280(2) 0.3585(2) -0.1831(2) 0.127(4) Uani 1 1 d GU
H12D H -0.0950 0.3492 -0.1759 0.152 Uiso 1 1 calc R
N12 N -0.1375(2) 0.3719(2) -0.2207(2) 0.114(3) Uani 1 1 d GU
C125 C -0.1857(3) 0.3855(3) -0.23119(18) 0.139(4) Uani 1 1 d GU
H12E H -0.1922 0.3947 -0.2569 0.167 Uiso 1 1 calc R
C126 C -0.2244(2) 0.3858(3) -0.2041(2) 0.138(4) Uani 1 1 d GU
H12F H -0.2573 0.3952 -0.2112 0.166 Uiso 1 1 calc R
C127 C -0.5768(4) 0.4620(4) -0.4043(3) 0.130(3) Uani 1 1 d DU
H12G H -0.5785 0.4348 -0.4199 0.156 Uiso 1 1 calc R
H12H H -0.5802 0.4873 -0.4222 0.156 Uiso 1 1 calc R
C128 C -0.5257(4) 0.4644(3) -0.3843(3) 0.120(3) Uani 1 1 d DU
H12I H -0.4985 0.4618 -0.4038 0.144 Uiso 1 1 calc R
H12J H -0.5222 0.4932 -0.3715 0.144 Uiso 1 1 calc R
C129 C -0.5200(3) 0.4283(3) -0.3547(3) 0.113(3) Uani 1 1 d DU
H12K H -0.5179 0.3994 -0.3683 0.136 Uiso 1 1 calc R
C130 C -0.5637(3) 0.4267(3) -0.3257(3) 0.106(2) Uani 1 1 d DU
H13B H -0.5617 0.4541 -0.3100 0.127 Uiso 1 1 calc R
C131 C -0.6146(3) 0.4271(3) -0.3455(3) 0.111(3) Uani 1 1 d DU
H13C H -0.6412 0.4309 -0.3257 0.133 Uiso 1 1 calc R
H13D H -0.6200 0.3982 -0.3579 0.133 Uiso 1 1 calc R
C132 C -0.6207(4) 0.4626(3) -0.3757(3) 0.124(3) Uani 1 1 d DU
H13E H -0.6222 0.4916 -0.3629 0.149 Uiso 1 1 calc R
H13F H -0.6529 0.4581 -0.3897 0.149 Uiso 1 1 calc R
C133 C -0.4270(3) 0.4189(3) -0.3521(3) 0.112(3) Uani 1 1 d DU
H13G H -0.3985 0.4221 -0.3339 0.135 Uiso 1 1 calc R
H13J H -0.4207 0.4398 -0.3734 0.135 Uiso 1 1 calc R
C134 C -0.4220(2) 0.37279(19) -0.36966(19) 0.120(3) Uani 1 1 d GDU
C135 C -0.4311(3) 0.3353(2) -0.34786(15) 0.119(3) Uani 1 1 d GDU
C136 C -0.4262(3) 0.2941(2) -0.36455(19) 0.119(3) Uani 1 1 d GDU
C137 C -0.4122(3) 0.29026(18) -0.40303(19) 0.134(3) Uani 1 1 d GDU
H13H H -0.4089 0.2621 -0.4144 0.161 Uiso 1 1 calc R
C138 C -0.4030(2) 0.3277(2) -0.42483(15) 0.146(3) Uani 1 1 d GDU
C139 C -0.4079(2) 0.36898(19) -0.40814(19) 0.136(3) Uani 1 1 d GDU
H13I H -0.4017 0.3946 -0.4230 0.163 Uiso 1 1 calc R
C140 C -0.3873(4) 0.3235(3) -0.4675(3) 0.174(4) Uani 1 1 d DU
C141 C -0.4189(6) 0.2898(4) -0.4896(3) 0.205(5) Uani 1 1 d DU
H14A H -0.4542 0.2997 -0.4908 0.308 Uiso 1 1 calc R
H14B H -0.4173 0.2614 -0.4765 0.308 Uiso 1 1 calc R
H14C H -0.4056 0.2868 -0.5159 0.308 Uiso 1 1 calc R
C142 C -0.3900(6) 0.3658(4) -0.4903(4) 0.204(5) Uani 1 1 d DU
H14D H -0.4243 0.3778 -0.4889 0.306 Uiso 1 1 calc R
H14E H -0.3814 0.3599 -0.5173 0.306 Uiso 1 1 calc R
H14F H -0.3660 0.3870 -0.4796 0.306 Uiso 1 1 calc R
C143 C -0.3325(4) 0.3075(4) -0.4710(4) 0.197(5) Uani 1 1 d DU
H14G H -0.3235 0.3047 -0.4984 0.296 Uiso 1 1 calc R
H14H H -0.3291 0.2788 -0.4584 0.296 Uiso 1 1 calc R
H14I H -0.3098 0.3286 -0.4586 0.296 Uiso 1 1 calc R
C144 C -0.4328(5) 0.2519(3) -0.3411(3) 0.136(4) Uani 1 1 d DU
H14J H -0.4259 0.2263 -0.3559 0.163 Uiso 1 1 calc R
C145 C -0.4458(4) 0.2428(3) -0.3056(3) 0.124(4) Uani 1 1 d DU
H14K H -0.4568 0.2663 -0.2897 0.148 Uiso 1 1 calc R
C146 C -0.4444(3) 0.19793(19) -0.2884(3) 0.135(4) Uani 1 1 d GDU
C147 C -0.4630(3) 0.1901(2) -0.2515(2) 0.139(4) Uani 1 1 d GU
H14L H -0.4801 0.2127 -0.2379 0.167 Uiso 1 1 calc R
C148 C -0.4564(3) 0.1492(3) -0.23448(19) 0.173(5) Uani 1 1 d GU
H14M H -0.4691 0.1438 -0.2093 0.208 Uiso 1 1 calc R
N15 N -0.4314(3) 0.1161(2) -0.2544(2) 0.120(3) Uani 1 1 d GU
C149 C -0.4128(3) 0.1239(2) -0.2912(2) 0.130(4) Uani 1 1 d GU
H14N H -0.3957 0.1013 -0.3048 0.156 Uiso 1 1 calc R
C150 C -0.4193(3) 0.1648(3) -0.3082(2) 0.118(3) Uani 1 1 d GU
H15D H -0.4067 0.1702 -0.3334 0.142 Uiso 1 1 calc R
C151 C -0.5881(3) 0.3878(2) -0.2638(2) 0.103(3) Uani 1 1 d DU
H15E H -0.6242 0.3907 -0.2709 0.124 Uiso 1 1 calc R
H15F H -0.5792 0.4125 -0.2465 0.124 Uiso 1 1 calc R
C152 C -0.5797(2) 0.34449(15) -0.24296(14) 0.102(2) Uani 1 1 d GDU
C153 C -0.53248(19) 0.33523(17) -0.22738(16) 0.105(2) Uani 1 1 d GDU
C154 C -0.52432(18) 0.29572(19) -0.20832(15) 0.102(2) Uani 1 1 d GDU
C155 C -0.5634(2) 0.26547(16) -0.20485(16) 0.109(3) Uani 1 1 d GDU
H15G H -0.5578 0.2385 -0.1918 0.131 Uiso 1 1 calc R
C156 C -0.6106(2) 0.27473(17) -0.22043(17) 0.121(3) Uani 1 1 d GDU
C157 C -0.61878(18) 0.31424(18) -0.23949(15) 0.115(3) Uani 1 1 d GDU
H15H H -0.6511 0.3206 -0.2501 0.138 Uiso 1 1 calc R
C158 C -0.6546(3) 0.2418(3) -0.2168(3) 0.138(3) Uani 1 1 d DU
C159 C -0.6969(4) 0.2631(4) -0.1927(4) 0.173(4) Uani 1 1 d DU
H15I H -0.6841 0.2696 -0.1668 0.259 Uiso 1 1 calc R
H15J H -0.7256 0.2429 -0.1909 0.259 Uiso 1 1 calc R
H15K H -0.7078 0.2904 -0.2051 0.259 Uiso 1 1 calc R
C160 C -0.6764(4) 0.2328(4) -0.2569(3) 0.155(4) Uani 1 1 d DU
H16D H -0.6506 0.2188 -0.2730 0.232 Uiso 1 1 calc R
H16E H -0.6869 0.2605 -0.2688 0.232 Uiso 1 1 calc R
H16F H -0.7057 0.2132 -0.2546 0.232 Uiso 1 1 calc R
C161 C -0.6382(5) 0.2003(3) -0.1969(4) 0.184(5) Uani 1 1 d DU
H16G H -0.6114 0.1862 -0.2120 0.277 Uiso 1 1 calc R
H16H H -0.6670 0.1803 -0.1947 0.277 Uiso 1 1 calc R
H16I H -0.6254 0.2073 -0.1711 0.277 Uiso 1 1 calc R
C162 C -0.4712(4) 0.2885(3) -0.1922(2) 0.101(3) Uani 1 1 d DU
H16J H -0.4452 0.3087 -0.1987 0.121 Uiso 1 1 calc R
C163 C -0.4603(4) 0.2553(4) -0.1695(3) 0.111(3) Uani 1 1 d U
H16K H -0.4880 0.2369 -0.1631 0.133 Uiso 1 1 calc R
C164 C -0.4126(2) 0.2429(3) -0.1530(2) 0.099(3) Uani 1 1 d GU
C165 C -0.4053(2) 0.2055(2) -0.1307(3) 0.145(4) Uani 1 1 d GU
H16L H -0.4310 0.1837 -0.1294 0.174 Uiso 1 1 calc R
C166 C -0.3605(3) 0.1999(2) -0.1104(2) 0.146(5) Uani 1 1 d GU
H16M H -0.3555 0.1743 -0.0952 0.175 Uiso 1 1 calc R
N16 N -0.3229(2) 0.2317(2) -0.11233(18) 0.095(2) Uani 1 1 d GU
C167 C -0.3302(2) 0.2691(2) -0.1346(2) 0.101(3) Uani 1 1 d GU
H16N H -0.3045 0.2909 -0.1359 0.121 Uiso 1 1 calc R
C168 C -0.3750(3) 0.2747(2) -0.15493(18) 0.101(3) Uani 1 1 d GU
H16O H -0.3800 0.3003 -0.1701 0.121 Uiso 1 1 calc R

loop_
_atom_site_aniso_label
_atom_site_aniso_U_11
_atom_site_aniso_U_22
_atom_site_aniso_U_33
_atom_site_aniso_U_23
_atom_site_aniso_U_13
_atom_site_aniso_U_12
Zn1 0.1047(9) 0.0954(9) 0.0972(9) -0.0039(8) 0.0141(9) 0.0107(7)
Zn2 0.0832(8) 0.0823(8) 0.0962(9) -0.0008(7) 0.0019(8) -0.0012(6)
Zn3 0.0879(8) 0.0907(9) 0.1005(9) 0.0055(8) 0.0009(8) 0.0031(7)
Zn4 0.0935(8) 0.0868(8) 0.0982(9) 0.0117(8) -0.0052(8) 0.0045(7)
Zn5 0.0987(9) 0.1317(12) 0.0991(9) 0.0064(9) 0.0042(9) 0.0440(8)
Zn6 0.1030(10) 0.1107(11) 0.1981(17) 0.0411(11) 0.0345(12) -0.0108(8)
Zn7 0.217(2) 0.223(2) 0.1141(12) 0.0047(13) 0.0060(15) 0.1199(18)
Zn8 0.1046(9) 0.0928(9) 0.1443(12) 0.0212(9) -0.0272(10) -0.0150(7)
Cl1 0.116(2) 0.186(3) 0.113(2) 0.054(2) 0.005(2) 0.027(2)
Cl2 0.154(3) 0.150(3) 0.124(2) -0.024(2) -0.013(2) 0.042(2)
Cl3 0.1014(17) 0.0833(17) 0.198(3) 0.0183(19) 0.010(2) -0.0252(14)
Cl4 0.143(3) 0.328(6) 0.360(7) 0.248(6) 0.020(4) -0.022(4)
Cl5 0.278(5) 0.262(5) 0.133(3) -0.034(3) -0.041(3) 0.142(4)
Cl6 0.314(5) 0.273(6) 0.142(3) 0.032(3) 0.079(4) 0.153(5)
Cl7 0.1061(19) 0.141(3) 0.160(3) 0.014(2) -0.002(2) -0.0174(17)
Cl8 0.1111(19) 0.113(2) 0.163(3) -0.010(2) -0.029(2) -0.0087(16)
O1 0.162(6) 0.101(5) 0.082(4) 0.004(3) 0.015(4) 0.037(4)
O2 0.101(4) 0.076(4) 0.095(4) 0.013(3) 0.021(3) 0.002(3)
O3 0.094(4) 0.121(5) 0.083(3) 0.019(3) 0.010(3) -0.004(3)
O4 0.070(3) 0.111(4) 0.082(4) -0.017(3) 0.004(3) -0.012(3)
O5 0.133(5) 0.119(5) 0.090(4) -0.004(3) 0.000(4) -0.039(4)
O6 0.060(3) 0.079(4) 0.089(3) -0.016(3) 0.001(3) 0.020(3)
O7 0.106(4) 0.086(4) 0.087(4) 0.026(3) 0.004(4) 0.023(3)
O8 0.101(4) 0.083(4) 0.068(3) 0.000(3) -0.026(3) -0.007(3)
N1 0.145(6) 0.095(5) 0.108(6) -0.016(4) 0.023(5) -0.017(5)
N2 0.114(5) 0.112(6) 0.122(6) -0.007(5) 0.039(5) -0.008(4)
N5 0.110(5) 0.094(4) 0.101(5) 0.016(3) 0.008(4) 0.001(4)
N6 0.090(4) 0.102(5) 0.105(5) 0.009(4) -0.021(4) 0.001(4)
N9 0.054(4) 0.093(4) 0.120(5) -0.005(4) -0.024(4) 0.008(3)
N10 0.090(4) 0.127(5) 0.106(5) -0.007(4) 0.022(4) 0.020(4)
N13 0.130(5) 0.095(5) 0.113(6) 0.027(4) 0.000(5) 0.027(5)
N14 0.097(4) 0.045(4) 0.105(5) -0.013(4) -0.031(4) 0.017(3)
C1 0.151(7) 0.104(6) 0.151(7) -0.029(5) 0.031(6) 0.010(6)
C2 0.142(6) 0.093(6) 0.146(7) -0.015(5) 0.024(6) 0.021(6)
C3 0.134(5) 0.086(5) 0.139(7) -0.016(5) 0.024(5) 0.019(5)
C4 0.131(5) 0.104(6) 0.148(7) -0.016(5) 0.020(5) 0.032(5)
C5 0.137(6) 0.099(6) 0.158(7) -0.035(5) 0.033(6) 0.019(5)
C6 0.140(6) 0.095(6) 0.155(7) -0.029(5) 0.030(6) 0.015(6)
C7 0.135(7) 0.099(6) 0.118(7) -0.033(5) 0.032(6) -0.031(6)
C8 0.187(7) 0.155(6) 0.076(5) -0.011(4) -0.006(6) -0.026(7)
C9 0.175(7) 0.137(6) 0.089(5) 0.005(4) -0.012(6) -0.022(7)
C10 0.168(7) 0.162(6) 0.095(5) 0.028(5) -0.019(7) -0.024(7)
C11 0.179(7) 0.176(7) 0.102(5) 0.034(5) -0.014(7) -0.029(7)
C12 0.199(7) 0.199(7) 0.100(5) 0.014(5) -0.014(6) -0.035(7)
C13 0.190(7) 0.174(7) 0.087(5) -0.019(5) -0.009(7) -0.039(7)
C14 0.250(9) 0.240(9) 0.110(6) 0.001(6) -0.015(8) -0.029(8)
C15 0.298(12) 0.289(14) 0.138(10) -0.020(11) 0.032(11) -0.039(12)
C16 0.293(13) 0.281(14) 0.137(10) -0.020(11) -0.065(11) -0.030(12)
C17 0.281(15) 0.297(12) 0.117(9) 0.066(9) 0.013(11) -0.037(11)
C18 0.132(9) 0.143(7) 0.177(10) 0.034(7) -0.020(10) 0.019(9)
C19 0.206(14) 0.142(8) 0.285(15) 0.029(9) -0.080(13) -0.054(11)
C20 0.183(14) 0.179(9) 0.244(14) -0.013(10) -0.001(12) -0.002(11)
C21 0.177(12) 0.185(10) 0.185(11) -0.012(9) -0.009(10) -0.013(11)
C22 0.252(16) 0.193(9) 0.134(9) 0.002(7) 0.077(10) -0.031(11)
N3 0.190(11) 0.170(6) 0.148(8) -0.052(6) 0.047(8) -0.028(7)
C23 0.182(12) 0.157(8) 0.237(13) -0.028(9) 0.047(11) -0.001(11)
C24 0.177(13) 0.132(8) 0.219(13) 0.020(8) 0.027(10) -0.030(9)
C25 0.103(6) 0.140(8) 0.138(8) -0.021(7) 0.018(7) 0.019(6)
C26 0.074(5) 0.114(5) 0.138(6) -0.002(5) 0.024(5) -0.006(4)
C27 0.069(4) 0.108(5) 0.146(6) -0.001(5) 0.015(5) 0.000(4)
C28 0.070(5) 0.103(5) 0.165(7) -0.001(6) 0.014(5) -0.001(4)
C29 0.066(4) 0.126(6) 0.182(7) -0.004(6) 0.016(5) -0.016(4)
C30 0.081(4) 0.121(5) 0.198(7) 0.007(6) 0.020(5) -0.012(4)
C31 0.094(5) 0.128(6) 0.177(7) -0.001(6) 0.030(6) -0.007(5)
C32 0.096(6) 0.144(6) 0.234(8) 0.004(7) 0.035(7) -0.033(5)
C33 0.133(9) 0.175(11) 0.248(10) -0.017(9) 0.037(9) -0.070(8)
C34 0.105(7) 0.176(11) 0.278(13) -0.018(10) 0.058(9) -0.060(6)
C35 0.131(8) 0.144(9) 0.268(12) 0.075(9) 0.055(9) -0.058(6)
C36 0.090(6) 0.068(6) 0.134(8) -0.023(6) 0.024(6) -0.031(5)
C37 0.081(5) 0.078(7) 0.142(9) -0.033(6) -0.005(6) -0.006(5)
C38 0.110(6) 0.038(5) 0.133(8) 0.016(6) 0.041(6) -0.007(5)
C39 0.107(7) 0.044(6) 0.190(12) 0.005(6) 0.028(7) 0.007(6)
C40 0.137(8) 0.053(6) 0.187(11) 0.013(7) 0.043(8) 0.039(6)
N4 0.092(5) 0.120(7) 0.098(6) 0.020(5) 0.037(5) 0.041(5)
C41 0.091(7) 0.119(9) 0.143(10) -0.008(7) 0.033(7) -0.016(6)
C42 0.096(6) 0.123(8) 0.115(8) -0.059(7) 0.017(6) -0.018(6)
C43 0.182(7) 0.117(6) 0.181(8) 0.032(6) -0.052(6) 0.009(7)
C44 0.160(7) 0.107(5) 0.168(7) 0.032(5) -0.039(6) 0.010(6)
C45 0.130(5) 0.102(5) 0.134(6) 0.017(4) -0.018(5) 0.003(5)
C46 0.126(5) 0.104(5) 0.133(6) 0.017(4) -0.028(5) 0.001(5)
C47 0.156(7) 0.116(6) 0.153(7) 0.024(5) -0.056(6) 0.014(6)
C48 0.182(7) 0.119(6) 0.172(8) 0.034(5) -0.058(7) 0.007(7)
C49 0.090(5) 0.098(5) 0.123(7) 0.001(5) 0.009(5) -0.021(5)
C50 0.074(5) 0.078(6) 0.157(9) -0.028(5) 0.023(5) 0.005(4)
C51 0.078(5) 0.106(6) 0.159(8) -0.015(5) 0.016(5) 0.000(4)
C52 0.076(5) 0.134(6) 0.177(7) -0.006(5) 0.028(6) 0.007(4)
C53 0.068(5) 0.153(7) 0.221(8) 0.000(6) 0.023(6) -0.004(5)
C54 0.084(4) 0.153(6) 0.244(8) -0.001(6) 0.019(6) -0.024(5)
C55 0.083(5) 0.127(7) 0.215(9) 0.004(7) 0.010(7) -0.018(5)
C56 0.108(5) 0.165(7) 0.286(9) -0.005(8) 0.041(8) -0.042(6)
C57 0.142(9) 0.170(9) 0.393(16) -0.034(12) 0.079(12) -0.043(8)
C58 0.193(12) 0.206(13) 0.313(11) 0.024(10) 0.069(10) -0.063(11)
C59 0.108(6) 0.185(11) 0.330(14) -0.049(12) 0.050(9) -0.050(7)
C60 0.109(6) 0.141(7) 0.109(7) -0.033(5) 0.012(6) 0.024(6)
C61 0.109(6) 0.148(6) 0.109(6) -0.033(5) 0.027(6) 0.038(5)
C62 0.134(6) 0.164(6) 0.124(6) -0.023(5) 0.023(6) 0.048(5)
C63 0.139(6) 0.167(7) 0.126(6) -0.014(6) 0.020(6) 0.049(5)
C64 0.152(6) 0.167(7) 0.128(7) -0.010(5) 0.013(6) 0.061(6)
N7 0.163(7) 0.182(6) 0.125(5) -0.006(5) 0.008(5) 0.063(6)
C65 0.158(7) 0.189(7) 0.144(7) -0.014(6) -0.001(6) 0.062(6)
C66 0.149(6) 0.175(7) 0.139(7) -0.021(6) 0.010(6) 0.056(6)
C67 0.085(5) 0.105(6) 0.112(6) 0.002(5) -0.017(5) 0.006(5)
C68 0.071(4) 0.195(7) 0.094(5) -0.016(6) -0.020(4) -0.005(5)
C69 0.076(4) 0.190(7) 0.068(5) 0.000(5) -0.015(4) -0.003(5)
C70 0.078(4) 0.213(8) 0.076(5) -0.003(6) -0.011(4) 0.006(6)
C71 0.093(5) 0.237(8) 0.094(5) -0.019(6) -0.010(5) 0.012(6)
C72 0.101(5) 0.228(7) 0.096(5) -0.027(6) -0.022(4) 0.014(6)
C73 0.094(5) 0.215(8) 0.102(5) -0.019(6) -0.030(5) 0.002(6)
C74 0.124(6) 0.230(8) 0.120(6) -0.031(6) -0.021(5) 0.014(6)
C75 0.132(8) 0.195(11) 0.113(8) -0.034(8) -0.052(7) 0.011(7)
C76 0.165(10) 0.286(14) 0.102(7) -0.009(9) -0.021(8) -0.036(9)
C78 0.071(4) 0.138(8) 0.104(7) -0.003(7) 0.001(5) -0.017(6)
C79 0.068(5) 0.212(11) 0.119(8) 0.011(8) -0.007(6) -0.057(7)
C80 0.070(5) 0.190(11) 0.122(7) 0.039(8) -0.012(6) -0.030(6)
C81 0.098(6) 0.131(9) 0.166(9) 0.008(8) -0.051(6) 0.017(7)
C82 0.106(7) 0.077(7) 0.195(9) 0.021(7) -0.073(7) -0.009(6)
N8 0.120(5) 0.134(8) 0.145(7) 0.043(6) -0.067(6) -0.049(6)
C83 0.131(7) 0.235(14) 0.135(9) 0.056(9) -0.044(7) -0.032(10)
C84 0.129(8) 0.265(15) 0.098(7) 0.035(9) -0.035(7) -0.009(10)
C85 0.135(6) 0.139(6) 0.146(7) -0.017(5) 0.000(6) 0.024(6)
C86 0.122(6) 0.124(5) 0.133(7) -0.030(5) -0.002(5) 0.019(5)
C87 0.103(5) 0.121(5) 0.126(6) -0.018(4) -0.011(5) 0.016(5)
C88 0.108(5) 0.127(5) 0.115(5) -0.014(4) 0.004(5) 0.005(5)
C89 0.124(6) 0.147(6) 0.136(6) -0.004(5) 0.008(5) 0.035(6)
C90 0.137(6) 0.152(7) 0.138(7) -0.009(5) 0.018(6) 0.032(6)
C91 0.122(6) 0.066(5) 0.139(7) -0.014(5) 0.000(7) -0.004(5)
C92 0.104(5) 0.111(6) 0.154(6) 0.039(6) -0.007(5) -0.019(5)
C93 0.103(5) 0.121(6) 0.121(6) 0.016(5) 0.000(5) -0.016(4)
C94 0.104(5) 0.146(6) 0.108(6) 0.021(5) -0.007(5) -0.011(4)
C95 0.119(6) 0.161(6) 0.139(6) 0.017(6) 0.001(6) -0.023(5)
C96 0.120(5) 0.153(6) 0.184(7) 0.026(6) 0.016(6) -0.054(5)
C97 0.114(5) 0.133(6) 0.181(7) 0.027(6) -0.008(6) -0.038(5)
C98 0.148(7) 0.180(7) 0.226(9) 0.028(7) 0.019(7) -0.080(6)
C99 0.187(12) 0.245(14) 0.249(11) -0.003(10) -0.009(10) -0.097(10)
C100 0.154(9) 0.148(9) 0.292(13) 0.021(9) -0.017(10) -0.094(7)
C101 0.140(8) 0.195(11) 0.269(13) 0.023(11) 0.024(9) -0.082(7)
C102 0.093(6) 0.151(6) 0.095(6) 0.021(6) -0.001(5) 0.000(5)
C103 0.118(7) 0.195(7) 0.111(8) 0.016(7) -0.006(6) 0.029(7)
C104 0.117(8) 0.192(9) 0.105(9) 0.017(8) -0.001(7) 0.048(7)
C105 0.122(9) 0.217(10) 0.123(9) -0.064(9) -0.030(8) 0.028(7)
C106 0.136(9) 0.201(10) 0.084(8) -0.038(7) -0.016(6) 0.036(8)
N11 0.194(9) 0.206(6) 0.086(6) 0.028(5) 0.015(6) 0.097(6)
C107 0.160(11) 0.225(10) 0.203(13) 0.021(11) 0.051(10) 0.096(7)
C108 0.165(11) 0.238(11) 0.197(14) -0.002(11) 0.040(9) 0.069(9)
C109 0.109(5) 0.127(6) 0.102(5) 0.004(5) 0.032(5) 0.005(5)
C110 0.107(4) 0.142(6) 0.102(5) 0.006(5) 0.028(4) 0.019(5)
C111 0.109(5) 0.128(6) 0.095(5) -0.001(5) 0.015(4) 0.005(6)
C112 0.110(5) 0.153(6) 0.100(5) -0.001(6) 0.003(4) -0.004(6)
C113 0.129(6) 0.193(7) 0.109(5) -0.007(7) 0.005(5) 0.000(6)
C114 0.140(6) 0.217(7) 0.108(5) -0.009(6) 0.015(5) 0.033(6)
C115 0.123(5) 0.192(7) 0.108(5) 0.005(6) 0.026(5) 0.030(6)
C116 0.170(7) 0.255(9) 0.114(5) -0.021(8) 0.013(6) 0.049(7)
C117 0.207(12) 0.323(13) 0.159(10) 0.002(12) -0.023(10) 0.086(11)
C118 0.206(10) 0.268(13) 0.108(7) -0.009(10) 0.032(8) 0.089(9)
C119 0.254(14) 0.301(12) 0.157(10) -0.039(11) -0.034(11) 0.011(11)
C120 0.091(5) 0.103(7) 0.116(7) 0.037(7) -0.009(6) -0.003(6)
C121 0.080(5) 0.137(9) 0.140(8) 0.025(8) -0.010(6) -0.015(6)
C122 0.069(5) 0.055(6) 0.169(8) 0.042(6) -0.009(6) -0.023(4)
C123 0.081(5) 0.079(6) 0.159(8) 0.020(7) -0.007(6) -0.004(5)
C124 0.114(7) 0.073(7) 0.192(9) 0.061(8) 0.029(7) 0.004(6)
N12 0.090(4) 0.082(6) 0.169(7) 0.019(5) 0.033(5) -0.031(4)
C125 0.082(5) 0.189(11) 0.147(8) -0.008(9) -0.013(6) -0.047(7)
C126 0.088(6) 0.209(12) 0.116(7) 0.012(9) 0.000(6) -0.016(8)
C127 0.152(6) 0.106(6) 0.132(7) 0.003(5) -0.008(5) 0.043(6)
C128 0.146(6) 0.091(5) 0.124(6) -0.001(5) -0.003(5) 0.045(6)
C129 0.130(5) 0.090(5) 0.119(6) 0.004(5) -0.013(5) 0.029(5)
C130 0.124(5) 0.079(5) 0.114(6) -0.009(4) -0.017(4) 0.033(5)
C131 0.126(5) 0.083(5) 0.122(6) -0.006(5) -0.022(5) 0.025(5)
C132 0.148(6) 0.097(6) 0.127(7) 0.000(5) -0.017(5) 0.021(6)
C133 0.119(6) 0.100(6) 0.119(7) 0.048(5) 0.016(6) 0.015(6)
C134 0.151(6) 0.110(5) 0.100(5) 0.025(4) 0.010(6) 0.007(6)
C135 0.158(7) 0.105(5) 0.096(5) 0.016(4) 0.007(6) 0.017(6)
C136 0.159(6) 0.094(5) 0.105(5) 0.018(4) 0.011(6) 0.051(6)
C137 0.176(7) 0.116(6) 0.109(5) 0.017(5) 0.007(6) 0.042(6)
C138 0.187(7) 0.128(6) 0.123(5) 0.020(4) 0.022(6) 0.029(6)
C139 0.175(7) 0.122(6) 0.111(5) 0.031(5) 0.023(6) 0.019(6)
C140 0.221(8) 0.171(8) 0.131(6) 0.019(5) 0.016(7) 0.010(7)
C141 0.286(13) 0.198(11) 0.133(9) 0.002(8) 0.017(11) -0.008(11)
C142 0.228(13) 0.220(11) 0.163(10) 0.057(9) 0.033(11) -0.025(10)
C143 0.246(10) 0.190(12) 0.157(10) -0.032(9) 0.065(9) 0.020(9)
C144 0.163(10) 0.104(7) 0.140(8) 0.020(6) 0.039(9) 0.014(7)
C145 0.117(8) 0.117(7) 0.137(8) 0.013(6) 0.025(8) 0.050(7)
C146 0.099(8) 0.143(8) 0.162(9) 0.028(7) 0.023(8) 0.038(7)
C147 0.127(9) 0.115(7) 0.175(9) 0.004(7) 0.039(9) -0.032(7)
C148 0.233(14) 0.103(7) 0.183(10) 0.004(7) -0.003(10) 0.008(9)
N15 0.142(7) 0.118(5) 0.099(5) 0.009(4) -0.043(5) 0.004(5)
C149 0.120(8) 0.108(7) 0.161(8) 0.043(7) -0.021(8) -0.012(6)
C150 0.079(6) 0.105(7) 0.170(9) 0.030(6) 0.011(7) 0.025(6)
C151 0.101(5) 0.079(5) 0.129(6) -0.002(5) -0.021(5) -0.008(5)
C152 0.093(4) 0.089(5) 0.124(5) 0.006(4) -0.025(5) -0.002(4)
C153 0.091(5) 0.093(5) 0.133(6) 0.011(4) -0.009(5) -0.005(4)
C154 0.094(5) 0.084(5) 0.129(6) 0.016(5) -0.002(5) -0.003(4)
C155 0.113(5) 0.080(5) 0.133(6) 0.014(5) 0.001(5) -0.018(4)
C156 0.108(5) 0.110(5) 0.144(6) 0.014(5) -0.011(5) -0.025(4)
C157 0.114(5) 0.100(5) 0.132(6) 0.003(5) -0.025(6) -0.024(4)
C158 0.120(6) 0.118(6) 0.175(7) 0.023(6) -0.035(6) -0.038(5)
C159 0.169(9) 0.156(10) 0.192(10) 0.049(8) 0.038(9) -0.060(7)
C160 0.117(8) 0.135(9) 0.212(9) -0.001(8) -0.059(8) 0.002(7)
C161 0.156(9) 0.145(8) 0.252(13) 0.051(9) -0.090(10) -0.057(7)
C162 0.123(6) 0.102(7) 0.079(7) 0.029(5) -0.007(6) -0.013(6)
C163 0.108(6) 0.099(7) 0.125(9) 0.019(6) -0.001(7) 0.012(6)
C164 0.109(6) 0.087(7) 0.103(7) -0.007(5) -0.004(6) 0.021(5)
C165 0.113(7) 0.123(9) 0.200(12) 0.032(8) -0.034(8) 0.006(6)
C166 0.087(6) 0.111(8) 0.241(13) 0.084(9) -0.014(7) 0.035(5)
N16 0.071(4) 0.106(6) 0.106(6) 0.005(4) -0.006(4) 0.044(4)
C167 0.108(6) 0.071(6) 0.123(8) -0.005(5) -0.009(6) 0.029(5)
C168 0.101(6) 0.099(7) 0.102(7) 0.015(6) -0.011(6) 0.021(5)

loop_
_atom_type_symbol
_atom_type_description
_atom_type_scat_dispersion_real
_atom_type_scat_dispersion_imag
_atom_type_scat_source
C C 0.0181 0.0091 'International Tables Vol C Tables 4.2.6.8 and 6.1.1.4'
H H 0.0000 0.0000 'International Tables Vol C Tables 4.2.6.8 and 6.1.1.4'
N N 0.0311 0.0180 'International Tables Vol C Tables 4.2.6.8 and 6.1.1.4'
O O 0.0492 0.0322 'International Tables Vol C Tables 4.2.6.8 and 6.1.1.4'
Cl Cl 0.3639 0.7018 'International Tables Vol C Tables 4.2.6.8 and 6.1.1.4'
Zn Zn -1.5491 0.6778 'International Tables Vol C Tables 4.2.6.8 and 6.1.1.4'

loop_
_geom_angle_atom_site_label_1
_geom_angle_atom_site_label_2
_geom_angle_atom_site_label_3
_geom_angle
O1 Zn1 O2 105.4(3)
O1 Zn1 O3 106.6(3)
O2 Zn1 O3 77.4(2)
O1 Zn1 N1 97.2(3)
O2 Zn1 N1 157.4(3)
O3 Zn1 N1 98.1(3)
O1 Zn1 N2 112.4(3)
O2 Zn1 N2 88.4(3)
O3 Zn1 N2 140.8(3)
N1 Zn1 N2 81.2(3)
O4 Zn2 O3 104.0(2)
O4 Zn2 N6 96.0(3)
O3 Zn2 N6 160.0(3)
O4 Zn2 O2 106.7(2)
O3 Zn2 O2 75.6(2)
N6 Zn2 O2 98.3(3)
O4 Zn2 N5 110.3(3)
O3 Zn2 N5 91.3(3)
N6 Zn2 N5 82.1(3)
O2 Zn2 N5 142.7(3)
O6 Zn3 O5 103.0(3)
O6 Zn3 O8 109.4(2)
O5 Zn3 O8 74.1(2)
O6 Zn3 N10 97.1(3)
O5 Zn3 N10 159.9(3)
O8 Zn3 N10 99.9(3)
O6 Zn3 N9 114.5(2)
O5 Zn3 N9 89.5(3)
O8 Zn3 N9 135.5(2)
N10 Zn3 N9 81.6(3)
O7 Zn4 O8 106.6(2)
O7 Zn4 O5 109.9(3)
O8 Zn4 O5 76.3(2)
O7 Zn4 N14 112.3(3)
O8 Zn4 N14 89.7(3)
O5 Zn4 N14 137.7(3)
O7 Zn4 N13 97.4(3)
O8 Zn4 N13 156.0(3)
O5 Zn4 N13 95.4(3)
N14 Zn4 N13 81.4(3)
N4 Zn5 N16 105.8(3)
N4 Zn5 Cl2 104.8(4)
N16 Zn5 Cl2 109.1(2)
N4 Zn5 Cl1 112.4(3)
N16 Zn5 Cl1 103.2(2)
Cl2 Zn5 Cl1 120.78(14)
N3 Zn6 N12 103.1(3)
N3 Zn6 Cl4 110.2(4)
N12 Zn6 Cl4 106.8(3)
N3 Zn6 Cl3 104.8(3)
N12 Zn6 Cl3 109.9(2)
Cl4 Zn6 Cl3 120.72(17)
N11 Zn7 N7 106.4(3)
N11 Zn7 Cl6 104.3(4)
N7 Zn7 Cl6 107.0(3)
N11 Zn7 Cl5 112.1(3)
N7 Zn7 Cl5 102.9(3)
Cl6 Zn7 Cl5 123.0(2)
N15 Zn8 N8 107.0(3)
N15 Zn8 Cl7 110.7(3)
N8 Zn8 Cl7 107.2(3)
N15 Zn8 Cl8 108.5(3)
N8 Zn8 Cl8 102.8(3)
Cl7 Zn8 Cl8 119.64(13)
C9 O1 Zn1 122.1(5)
C27 O2 Zn1 124.0(6)
C27 O2 Zn2 132.6(6)
Zn1 O2 Zn2 100.6(3)
C51 O3 Zn1 139.2(5)
C51 O3 Zn2 115.9(5)
Zn1 O3 Zn2 101.8(3)
C69 O4 Zn2 122.0(5)
C93 O5 Zn4 139.0(5)
C93 O5 Zn3 116.3(5)
Zn4 O5 Zn3 103.3(3)
C111 O6 Zn3 119.0(4)
C135 O7 Zn4 127.0(5)
C153 O8 Zn4 120.0(4)
C153 O8 Zn3 134.8(4)
Zn4 O8 Zn3 104.0(3)
C3 N1 C7 106.3(7)
C3 N1 Zn1 109.2(5)
C7 N1 Zn1 105.5(6)
C25 N2 C4 123.5(9)
C25 N2 Zn1 108.7(6)
C4 N2 Zn1 108.2(6)
C45 N5 C49 106.0(7)
C45 N5 Zn2 110.6(5)
C49 N5 Zn2 114.5(6)
C67 N6 C46 112.1(8)
C67 N6 Zn2 109.1(6)
C46 N6 Zn2 107.2(5)
C87 N9 C91 118.5(7)
C87 N9 Zn3 105.3(4)
C91 N9 Zn3 107.9(5)
C109 N10 C88 110.9(7)
C109 N10 Zn3 108.8(6)
C88 N10 Zn3 109.6(5)
C133 N13 C129 112.6(7)
C133 N13 Zn4 100.3(5)
C129 N13 Zn4 105.3(5)
C130 N14 C151 118.3(6)
C130 N14 Zn4 107.4(5)
C151 N14 Zn4 110.7(5)
C2 C1 C6 114.0(8)
C1 C2 C3 110.8(7)
N1 C3 C4 107.5(8)
N1 C3 C2 113.5(8)
C4 C3 C2 113.6(7)
N2 C4 C3 110.6(8)
N2 C4 C5 112.4(8)
C3 C4 C5 113.9(8)
C4 C5 C6 108.2(7)
C1 C6 C5 110.1(8)
C8 C7 N1 119.2(6)
C9 C8 C13 120.0
C9 C8 C7 117.7(6)
C13 C8 C7 122.3(6)
O1 C9 C8 125.1(5)
O1 C9 C10 114.9(5)
C8 C9 C10 120.0
C11 C10 C9 120.0
C11 C10 C18 120.5(4)
C9 C10 C18 119.5(4)
C12 C11 C10 120.0
C13 C12 C11 120.0
C13 C12 C14 120.3(3)
C11 C12 C14 119.7(3)
C12 C13 C8 120.0
C16 C14 C15 110.4(7)
C16 C14 C17 109.0(7)
C15 C14 C17 109.1(7)
C16 C14 C12 110.2(8)
C15 C14 C12 108.9(8)
C17 C14 C12 109.3(7)
C19 C18 C10 132.3(9)
C18 C19 C20 127.3(10)
C21 C20 C24 120.0
C21 C20 C19 118.6(4)
C24 C20 C19 121.4(4)
C22 C21 C20 120.0
C21 C22 N3 120.0
C23 N3 C22 120.0
C23 N3 Zn6 131.2(6)
C22 N3 Zn6 108.7(6)
N3 C23 C24 120.0
C23 C24 C20 120.0
C26 C25 N2 119.3(10)
C27 C26 C31 125.3(11)
C27 C26 C25 117.8(10)
C31 C26 C25 116.2(10)
O2 C27 C26 120.4(10)
O2 C27 C28 121.9(9)
C26 C27 C28 116.7(10)
C29 C28 C27 122.1(10)
C29 C28 C36 115.2(10)
C27 C28 C36 122.7(10)
C28 C29 C30 120.0(10)
C31 C30 C29 114.8(9)
C31 C30 C32 128.3(9)
C29 C30 C32 116.9(8)
C30 C31 C26 121.1(10)
C34 C32 C33 110.9(6)
C34 C32 C30 109.7(8)
C33 C32 C30 110.1(7)
C34 C32 C35 110.1(7)
C33 C32 C35 109.6(7)
C30 C32 C35 106.4(6)
C37 C36 C28 131.5(9)
C36 C37 C38 132.8(9)
C39 C38 C42 121.7(11)
C39 C38 C37 121.4(10)
C42 C38 C37 116.6(9)
C38 C39 C40 117.7(12)
N4 C40 C39 128.6(12)
C40 N4 C41 113.1(10)
C40 N4 Zn5 126.4(10)
C41 N4 Zn5 120.2(9)
N4 C41 C42 121.7(10)
C38 C42 C41 115.4(10)
C44 C43 C48 112.1(9)
C43 C44 C45 114.2(8)
N5 C45 C44 119.2(8)
N5 C45 C46 102.9(7)
C44 C45 C46 113.2(7)
N6 C46 C47 114.3(7)
N6 C46 C45 114.3(7)
C47 C46 C45 113.4(7)
C46 C47 C48 112.3(8)
C43 C48 C47 106.7(8)
N5 C49 C50 102.4(7)
C51 C50 C55 120.0
C51 C50 C49 123.5(5)
C55 C50 C49 116.4(5)
O3 C51 C52 118.4(5)
O3 C51 C50 120.9(5)
C52 C51 C50 120.0
C51 C52 C53 120.0
C51 C52 C60 120.1(3)
C53 C52 C60 119.9(3)
C54 C53 C52 120.0
C55 C54 C53 120.0
C55 C54 C56 119.9(3)
C53 C54 C56 120.1(3)
C54 C55 C50 120.0
C57 C56 C59 104.7(7)
C57 C56 C54 115.3(7)
C59 C56 C54 117.8(8)
C57 C56 C58 102.3(8)
C59 C56 C58 100.3(7)
C54 C56 C58 114.4(8)
C61 C60 C52 123.9(7)
C60 C61 C62 122.4(7)
C63 C62 C66 120.0
C63 C62 C61 120.0(4)
C66 C62 C61 120.0(4)
C62 C63 C64 120.0
C63 C64 N7 120.0
C64 N7 C65 120.0
C64 N7 Zn7 119.3(5)
C65 N7 Zn7 119.5(5)
C66 C65 N7 120.0
C65 C66 C62 120.0
N6 C67 C68 124.5(9)
C69 C68 C73 120.0
C69 C68 C67 122.8(6)
C73 C68 C67 117.1(6)
O4 C69 C68 123.2(5)
O4 C69 C70 116.1(5)
C68 C69 C70 120.0
C69 C70 C71 120.0
C69 C70 C78 117.7(6)
C71 C70 C78 122.0(6)
C72 C71 C70 120.0
C71 C72 C73 120.0
C71 C72 C74 119.6(3)
C73 C72 C74 120.4(3)
C72 C73 C68 120.0
C75 C74 C72 114.8(7)
C75 C74 C76 109.2(7)
C72 C74 C76 108.8(7)
C75 C74 C77 108.9(7)
C72 C74 C77 108.0(8)
C76 C74 C77 106.8(7)
C79 C78 C70 126.2(10)
C78 C79 C80 121.5(11)
C81 C80 C84 120.0
C81 C80 C79 116.7(7)
C84 C80 C79 123.1(7)
C80 C81 C82 120.0
C81 C82 N8 120.0
C83 N8 C82 120.0
C83 N8 Zn8 118.4(5)
C82 N8 Zn8 121.3(5)
N8 C83 C84 120.0
C83 C84 C80 120.0
C90 C85 C86 106.8(8)
C87 C86 C85 110.1(7)
N9 C87 C86 110.1(6)
N9 C87 C88 109.1(6)
C86 C87 C88 111.1(7)
N10 C88 C87 106.8(7)
N10 C88 C89 114.3(7)
C87 C88 C89 110.9(7)
C90 C89 C88 107.7(8)
C89 C90 C85 107.0(8)
C92 C91 N9 110.6(6)
C93 C92 C97 120.0
C93 C92 C91 116.5(6)
C97 C92 C91 123.5(6)
O5 C93 C92 120.7(6)
O5 C93 C94 119.3(6)
C92 C93 C94 120.0
C93 C94 C95 120.0
C93 C94 C102 123.7(7)
C95 C94 C102 116.3(7)
C96 C95 C94 120.0
C95 C96 C97 120.0
C95 C96 C98 118.9(3)
C97 C96 C98 121.1(3)
C96 C97 C92 120.0
C99 C98 C100 110.1(7)
C99 C98 C96 109.0(7)
C100 C98 C96 111.0(7)
C99 C98 C101 107.2(7)
C100 C98 C101 107.9(7)
C96 C98 C101 111.5(7)
C103 C102 C94 137.4(11)
C104 C103 C102 137.0(14)
C105 C104 C108 120.0
C105 C104 C103 117.9(10)
C108 C104 C103 121.4(10)
C106 C105 C104 120.0
C105 C106 N11 120.0
C106 N11 C107 120.0
C106 N11 Zn7 116.7(6)
C107 N11 Zn7 123.0(6)
N11 C107 C108 120.0
C107 C108 C104 120.0
N10 C109 C110 116.8(7)
C111 C110 C115 120.0
C111 C110 C109 122.4(6)
C115 C110 C109 117.6(6)
O6 C111 C112 116.6(5)
O6 C111 C110 123.4(5)
C112 C111 C110 120.0
C113 C112 C111 120.0
C113 C112 C120 122.6(6)
C111 C112 C120 117.4(6)
C112 C113 C114 120.0
C115 C114 C113 120.0
C115 C114 C116 120.1(3)
C113 C114 C116 119.9(3)
C114 C115 C110 120.0
C117 C116 C119 108.0(7)
C117 C116 C118 108.2(7)
C119 C116 C118 107.0(7)
C117 C116 C114 109.5(8)
C119 C116 C114 109.9(8)
C118 C116 C114 114.1(7)
C121 C120 C112 126.3(9)
C120 C121 C122 122.4(9)
C123 C122 C126 120.0
C123 C122 C121 117.8(6)
C126 C122 C121 122.2(6)
C122 C123 C124 120.0
N12 C124 C123 120.0
C124 N12 C125 120.0
C124 N12 Zn6 122.2(4)
C125 N12 Zn6 117.6(4)
C126 C125 N12 120.0
C125 C126 C122 120.0
C128 C127 C132 112.1(7)
C129 C128 C127 111.4(7)
N13 C129 C128 110.0(7)
N13 C129 C130 107.1(7)
C128 C129 C130 113.1(7)
N14 C130 C131 114.2(7)
N14 C130 C129 109.7(6)
C131 C130 C129 112.0(7)
C130 C131 C132 114.6(7)
C131 C132 C127 111.1(7)
N13 C133 C134 124.6(6)
C135 C134 C139 120.0
C135 C134 C133 121.3(6)
C139 C134 C133 118.7(6)
O7 C135 C136 120.4(5)
O7 C135 C134 119.4(5)
C136 C135 C134 120.0
C137 C136 C135 120.0
C137 C136 C144 118.0(6)
C135 C136 C144 121.9(6)
C138 C137 C136 120.0
C137 C138 C139 120.0
C137 C138 C140 120.0(3)
C139 C138 C140 120.0(3)
C138 C139 C134 120.0
C142 C140 C141 106.4(7)
C142 C140 C143 105.8(7)
C141 C140 C143 105.2(7)
C142 C140 C138 114.7(8)
C141 C140 C138 113.0(7)
C143 C140 C138 111.0(7)
C145 C144 C136 135.0(10)
C144 C145 C146 124.4(10)
C147 C146 C150 120.0
C147 C146 C145 121.1(7)
C150 C146 C145 118.6(7)
C148 C147 C146 120.0
C147 C148 N15 120.0
C149 N15 C148 120.0
C149 N15 Zn8 124.4(4)
C148 N15 Zn8 115.6(4)
N15 C149 C150 120.0
C149 C150 C146 120.0
N14 C151 C152 110.0(4)
C153 C152 C157 120.0
C153 C152 C151 119.5(4)
C157 C152 C151 120.5(4)
C152 C153 C154 120.0
C152 C153 O8 118.1(4)
C154 C153 O8 121.9(4)
C155 C154 C153 120.0
C155 C154 C162 123.8(5)
C153 C154 C162 116.2(5)
C154 C155 C156 120.0
C157 C156 C155 120.0
C157 C156 C158 119.1(3)
C155 C156 C158 120.9(3)
C156 C157 C152 120.0
C161 C158 C160 112.0(8)
C161 C158 C159 108.5(8)
C160 C158 C159 107.1(8)
C161 C158 C156 111.6(6)
C160 C158 C156 109.1(6)
C159 C158 C156 108.5(6)
C163 C162 C154 122.2(9)
C162 C163 C164 129.5(11)
C165 C164 C168 120.0
C165 C164 C163 124.1(7)
C168 C164 C163 115.0(7)
C166 C165 C164 120.0
N16 C166 C165 120.0
C166 N16 C167 120.0
C166 N16 Zn5 119.9(4)
C167 N16 Zn5 119.8(4)
C168 C167 N16 120.0
C167 C168 C164 120.0

loop_
_geom_bond_atom_site_label_1
_geom_bond_atom_site_label_2
_geom_bond_distance
Zn1 O1 1.951(7)
Zn1 O2 2.035(6)
Zn1 O3 2.039(6)
Zn1 N1 2.131(8)
Zn1 N2 2.152(8)
Zn2 O4 2.004(6)
Zn2 O3 2.057(7)
Zn2 N6 2.092(8)
Zn2 O2 2.096(6)
Zn2 N5 2.125(8)
Zn3 O6 1.991(5)
Zn3 O5 2.035(7)
Zn3 O8 2.072(6)
Zn3 N10 2.129(8)
Zn3 N9 2.175(7)
Zn4 O7 1.955(6)
Zn4 O8 1.973(6)
Zn4 O5 2.030(7)
Zn4 N14 2.188(7)
Zn4 N13 2.202(8)
Zn5 N4 2.050(8)
Zn5 N16 2.089(5)
Zn5 Cl2 2.218(4)
Zn5 Cl1 2.239(4)
Zn6 N3 1.968(8)
Zn6 N12 2.055(5)
Zn6 Cl4 2.191(5)
Zn6 Cl3 2.206(3)
Zn7 N11 2.033(8)
Zn7 N7 2.085(7)
Zn7 Cl6 2.260(6)
Zn7 Cl5 2.333(7)
Zn8 N15 1.994(6)
Zn8 N8 2.057(5)
Zn8 Cl7 2.203(3)
Zn8 Cl8 2.222(4)
O1 C9 1.363(7)
O2 C27 1.307(11)
O3 C51 1.355(8)
O4 C69 1.285(7)
O5 C93 1.332(8)
O6 C111 1.374(7)
O7 C135 1.352(7)
O8 C153 1.404(7)
N1 C3 1.491(10)
N1 C7 1.534(11)
N2 C25 1.490(13)
N2 C4 1.491(10)
N5 C45 1.486(8)
N5 C49 1.497(8)
N6 C67 1.420(12)
N6 C46 1.485(8)
N9 C87 1.485(7)
N9 C91 1.501(7)
N10 C109 1.483(10)
N10 C88 1.507(11)
N13 C133 1.468(10)
N13 C129 1.509(11)
N14 C130 1.472(7)
N14 C151 1.483(7)
C1 C2 1.516(8)
C1 C6 1.523(8)
C2 C3 1.536(8)
C3 C4 1.504(8)
C4 C5 1.527(8)
C5 C6 1.541(8)
C7 C8 1.507(12)
C8 C9 1.3900
C8 C13 1.3900
C9 C10 1.3900
C10 C11 1.3900
C10 C18 1.502(9)
C11 C12 1.3900
C12 C13 1.3900
C12 C14 1.558(9)
C14 C16 1.515(9)
C14 C15 1.517(9)
C14 C17 1.531(9)
C18 C19 1.277(12)
C19 C20 1.488(9)
C20 C21 1.3900
C20 C24 1.3900
C21 C22 1.3900
C22 N3 1.3900
N3 C23 1.3900
C23 C24 1.3900
C25 C26 1.404(14)
C26 C27 1.356(13)
C26 C31 1.380(13)
C27 C28 1.410(14)
C28 C29 1.359(13)
C28 C36 1.448(13)
C29 C30 1.529(14)
C30 C31 1.379(13)
C30 C32 1.535(8)
C32 C34 1.527(8)
C32 C33 1.534(9)
C32 C35 1.544(8)
C36 C37 1.273(12)
C37 C38 1.543(14)
C38 C39 1.208(12)
C38 C42 1.353(13)
C39 C40 1.334(15)
C40 N4 1.271(14)
N4 C41 1.313(13)
C41 C42 1.424(14)
C43 C44 1.521(8)
C43 C48 1.522(9)
C44 C45 1.522(8)
C45 C46 1.529(8)
C46 C47 1.503(8)
C47 C48 1.536(8)
C49 C50 1.540(11)
C50 C51 1.3900
C50 C55 1.3900
C51 C52 1.3900
C52 C53 1.3900
C52 C60 1.468(8)
C53 C54 1.3900
C54 C55 1.3900
C54 C56 1.504(8)
C56 C57 1.466(9)
C56 C59 1.492(9)
C56 C58 1.532(9)
C60 C61 1.357(10)
C61 C62 1.493(8)
C62 C63 1.3900
C62 C66 1.3900
C63 C64 1.3900
C64 N7 1.3900
N7 C65 1.3900
C65 C66 1.3900
C67 C68 1.453(11)
C68 C69 1.3900
C68 C73 1.3900
C69 C70 1.3900
C70 C71 1.3900
C70 C78 1.465(10)
C71 C72 1.3900
C72 C73 1.3900
C72 C74 1.530(8)
C74 C75 1.509(8)
C74 C76 1.538(9)
C74 C77 1.554(9)
C78 C79 1.405(13)
C79 C80 1.451(11)
C80 C81 1.3900
C80 C84 1.3900
C81 C82 1.3900
C82 N8 1.3900
N8 C83 1.3900
C83 C84 1.3900
C85 C90 1.542(8)
C85 C86 1.543(8)
C86 C87 1.522(8)
C87 C88 1.522(8)
C88 C89 1.534(8)
C89 C90 1.527(8)
C91 C92 1.447(11)
C92 C93 1.3900
C92 C97 1.3900
C93 C94 1.3900
C94 C95 1.3900
C94 C102 1.425(13)
C95 C96 1.3900
C96 C97 1.3900
C96 C98 1.538(8)
C98 C99 1.516(9)
C98 C100 1.518(9)
C98 C101 1.547(9)
C102 C103 1.420(15)
C103 C104 1.411(15)
C104 C105 1.3900
C104 C108 1.3900
C105 C106 1.3900
C106 N11 1.3900
N11 C107 1.3900
C107 C108 1.3900
C109 C110 1.506(12)
C110 C111 1.3900
C110 C115 1.3900
C111 C112 1.3900
C112 C113 1.3900
C112 C120 1.484(8)
C113 C114 1.3900
C114 C115 1.3900
C114 C116 1.547(8)
C116 C117 1.510(9)
C116 C119 1.527(9)
C116 C118 1.528(9)
C120 C121 1.350(11)
C121 C122 1.509(8)
C122 C123 1.3900
C122 C126 1.3900
C123 C124 1.3900
C124 N12 1.3900
N12 C125 1.3900
C125 C126 1.3900
C127 C128 1.522(8)
C127 C132 1.528(8)
C128 C129 1.512(8)
C129 C130 1.533(8)
C130 C131 1.509(8)
C131 C132 1.513(8)
C133 C134 1.536(8)
C134 C135 1.3900
C134 C139 1.3900
C135 C136 1.3900
C136 C137 1.3900
C136 C144 1.530(8)
C137 C138 1.3900
C138 C139 1.3900
C138 C140 1.541(8)
C140 C142 1.514(9)
C140 C141 1.530(9)
C140 C143 1.537(9)
C144 C145 1.310(11)
C145 C146 1.492(8)
C146 C147 1.3900
C146 C150 1.3900
C147 C148 1.3900
C148 N15 1.3900
N15 C149 1.3900
C149 C150 1.3900
C151 C152 1.521(5)
C152 C153 1.3900
C152 C157 1.3900
C153 C154 1.3900
C154 C155 1.3900
C154 C162 1.529(11)
C155 C156 1.3900
C156 C157 1.3900
C156 C158 1.542(7)
C158 C161 1.504(8)
C158 C160 1.531(8)
C158 C159 1.540(8)
C162 C163 1.313(12)
C163 C164 1.437(11)
C164 C165 1.3900
C164 C168 1.3900
C165 C166 1.3900
C166 N16 1.3900
N16 C167 1.3900
C167 C168 1.3900

loop_
_platon_squeeze_void_nr
_platon_squeeze_void_average_x
_platon_squeeze_void_average_y
_platon_squeeze_void_average_z
_platon_squeeze_void_volume
_platon_squeeze_void_count_electrons
_platon_squeeze_void_content
1 0.254 -0.009 -0.011 13444 3043 ' '
2 0.746 0.220 0.768 199 60 ' '
3 0.246 0.280 0.232 199 62 ' '
4 0.254 0.720 0.732 199 62 ' '
5 0.754 0.780 0.268 199 60 ' '
